data_7710953
loop_
_publ_author_name
'W\"ohler, Jannika'
'Meyer, Marco'
'Prescimone, Alessandro'
'Constable, Edwin C.'
'Housecroft, Catherine E.'

_publ_section_title
;
 The effects of introducing terminal alkenyl substituents into the
 2,2'-bipyridine domain in [Cu(N^N)(P^P)]+ coordination compounds
;
_journal_name_full 'Dalton Transactions'
_journal_paper_doi 10.1039/D2DT01799G
_journal_year 2022
_chemical_formula_moiety 'C56 H52 Cu N2 O P2, F6 P, 0.5[C4H10O]'
_chemical_formula_sum 'C58 H57 Cu F6 N2 O1.5 P3'
_chemical_formula_weight 1076.50
_space_group_crystal_system triclinic
_space_group_IT_number 2
_space_group_name_Hall '-P 1'
_space_group_name_H-M_alt 'P -1'
_atom_sites_solution_hydrogens mixed
_atom_sites_solution_primary dual
_audit_creation_date 2021-12-01
_audit_creation_method
;
Olex2 1.5
(compiled 2021.11.18 svn.ra9532c28 for OlexSys, GUI svn.r6429)
;
_audit_update_record
;
2022-05-06 deposited with the CCDC.	2022-08-01 downloaded from the CCDC.
;
_cell_angle_alpha 88.374(2)
_cell_angle_beta 73.464(2)
_cell_angle_gamma 67.052(2)
_cell_formula_units_Z 2
_cell_length_a 11.7231(3)
_cell_length_b 14.5309(4)
_cell_length_c 17.2049(4)
_cell_measurement_reflns_used 107226
_cell_measurement_temperature 150
_cell_measurement_theta_max 73.05
_cell_measurement_theta_min 2.69
_cell_volume 2575.89(13)
_computing_cell_refinement
;
X-Area Recipe 1.36.0.0 (STOE, 2020)
;
_computing_data_collection
;
X-Area Pilatus3_SV 1.31.170.0 (STOE, 2020)
;
_computing_data_reduction
;
X-Area Integrate 1.78.3.0 (STOE, 2020)
X-Area LANA 1.83.8.0 (STOE, 2020)
;
_computing_molecular_graphics 'Olex2 1.5 (Dolomanov et al., 2009)'
_computing_publication_material
;
STOE & Cie GmbH, X-Area, software package for collecting single-crystal or
multi-domain crystal data on STOE area-detector diffractometers, for image 
processing, for the correction and scaling of reflection intensities and 
for outlier rejection, version 1.90, Darmstadt 2020
;
_computing_structure_refinement 'SHELXL 2018/3 (Sheldrick, 2015)'
_computing_structure_solution 'SHELXT 2018/2 (Sheldrick, 2018)'
_diffrn_ambient_temperature 150
_diffrn_detector 'EIGER2 1M'
_diffrn_detector_area_resol_mean 13.33
_diffrn_detector_type 'DECTRIS EIGER2 1M'
_diffrn_measured_fraction_theta_full 0.990
_diffrn_measured_fraction_theta_max 0.964
_diffrn_measurement_device 'Eulerian 4-circle diffractometer'
_diffrn_measurement_device_type 'STOE STADIVARI Cu'
_diffrn_measurement_method 'rotation method, \w scans'
_diffrn_radiation_collimation '1.2 0.6 mm diameter'
_diffrn_radiation_monochromator 'Graded multilayer mirror'
_diffrn_radiation_polarisn_norm 270
_diffrn_radiation_probe x-ray
_diffrn_radiation_type 'Cu K\a'
_diffrn_radiation_wavelength 1.54186
_diffrn_reflns_av_R_equivalents 0.0232
_diffrn_reflns_av_unetI/netI 0.0156
_diffrn_reflns_Laue_measured_fraction_full 0.990
_diffrn_reflns_Laue_measured_fraction_max 0.964
_diffrn_reflns_limit_h_max 9
_diffrn_reflns_limit_h_min -14
_diffrn_reflns_limit_k_max 17
_diffrn_reflns_limit_k_min -17
_diffrn_reflns_limit_l_max 20
_diffrn_reflns_limit_l_min -21
_diffrn_reflns_number 44238
_diffrn_reflns_point_group_measured_fraction_full 0.990
_diffrn_reflns_point_group_measured_fraction_max 0.964
_diffrn_reflns_theta_full 67.686
_diffrn_reflns_theta_max 72.784
_diffrn_reflns_theta_min 2.691
_diffrn_source 'Axo Cu'
_diffrn_source_current 1.00
_diffrn_source_power 0.050
_diffrn_source_voltage 50
_exptl_absorpt_coefficient_mu 2.030
_exptl_absorpt_correction_T_max 0.2403
_exptl_absorpt_correction_T_min 0.091
_exptl_absorpt_correction_type multi-scan
_exptl_absorpt_process_details
;
STOE X-Red32, absorption correction by Gaussian integration, analogous to
P. Coppens in: F. R. Ahmed (Editor), ?Crystallographic Computing?, Munksgaard,
Copenhagen (1970), 255 - 270. Afterwards scaling of reflection intensities was
performed within STOE LANA. J. Koziskova, F. Hahn, J. Richter, J. Kozisek, Acta
Chimica Slovaca, vol. 9, no. 2, 2016, pp. 136 - 140.
Finally a spherical absorption correction was done within STOE LANA.
;
_exptl_crystal_colour yellow
_exptl_crystal_colour_primary yellow
_exptl_crystal_density_diffrn 1.388
_exptl_crystal_description block
_exptl_crystal_F_000 1118
_exptl_crystal_recrystallization_method
;
The material was recrystallised from a mixture of DCM and Et2O
by solvent layering
;
_exptl_crystal_size_max 0.23
_exptl_crystal_size_mid 0.187
_exptl_crystal_size_min 0.15
_refine_diff_density_max 1.351
_refine_diff_density_min -1.585
_refine_diff_density_rms 0.095
_refine_ls_extinction_method none
_refine_ls_goodness_of_fit_ref 1.110
_refine_ls_hydrogen_treatment constr
_refine_ls_matrix_type full
_refine_ls_number_parameters 634
_refine_ls_number_reflns 9903
_refine_ls_number_restraints 5
_refine_ls_restrained_S_all 1.110
_refine_ls_R_factor_all 0.0717
_refine_ls_R_factor_gt 0.0688
_refine_ls_shift/su_max 0.001
_refine_ls_shift/su_mean 0.000
_refine_ls_structure_factor_coef Fsqd
_refine_ls_weighting_details 'w=1/[\s^2^(Fo^2^)+(0.1330P)^2^+2.1140P] where P=(Fo^2^+2Fc^2^)/3'
_refine_ls_weighting_scheme calc
_refine_ls_wR_factor_gt 0.2012
_refine_ls_wR_factor_ref 0.2053
_reflns_Friedel_coverage 0.000
_reflns_number_gt 9076
_reflns_number_total 9903
_reflns_threshold_expression 'I > 2\s(I)'
_cod_data_source_file d2dt01799g2.cif
_cod_data_source_block woj078_150k
_cod_original_cell_volume 2575.89(12)
_cod_original_formula_sum 'C58 H57 Cu F6 N2 O1.50 P3'
_cod_database_code 7710953
_shelx_shelxl_version_number 2018/3
_shelx_space_group_comment
;
The symmetry employed for this shelxl refinement is uniquely defined
by the following loop, which should always be used as a source of
symmetry information in preference to the above space-group names.
They are only intended as comments.
;
_shelx_estimated_absorpt_t_max 0.750
_shelx_estimated_absorpt_t_min 0.652
_olex2_refinement_description
;
1. Fixed Uiso
 At 1.2 times of:
  All C(H) groups, All C(H,H) groups, All C(H,H,H,H) groups
2. Restrained distances
 C58-C57 = C15-C14
 1.34 with sigma of 0.005
 C58-C13
 2.45 with sigma of 0.005
 C57-C13 \\sim C14-C13
 with sigma of 0.02
 C58-C57 \\sim C15-C14
 with sigma of 0.02
3. Uiso/Uaniso restraints and constraints
Uanis(C58) = Uanis(C57)
4. Others
 Fixed Sof: C15(0.75) H15A(0.75) H15B(0.75) H13C(0.25) H13D(0.25) H13A(0.75)
 H13B(0.75) C14(0.75) H14(0.75) C57(0.25) H57(0.25) C58(0.25) H58A(0.25)
 H58B(0.25)
5.a Riding coordinates:
 C11(H11A,H11B), C15(H15A,H15B), C12(H12A,H12B), C13(H13C,H13D), C13(H13A,
 H13B), C58(H58A,H58B)
5.b Secondary CH2 refined with riding coordinates:
 C16(H16A,H16B), C17(H17A,H17B), C18(H18A,H18B)
5.c Aromatic/amide H refined with riding coordinates:
 C38(H38), C46(H46), C35(H35), C28(H28), C36(H36), C29(H29), C32(H32),
 C44(H44), C22(H22), C50(H50), C41(H41), C30(H30), C43(H43), C42(H42), C31(H31),
  C4(H4), C37(H37), C52(H52), C9(H9), C2(H2), C3(H3), C47(H47), C23(H23),
 C26(H26), C7(H7), C49(H49), C48(H48), C53(H53), C25(H25), C8(H8), C24(H24),
 C56(H56), C19(H19), C54(H54), C55(H55), C14(H14), C57(H57)
5.d X=CH2 refined with riding coordinates:
 C20(H20A,H20B)
;
_smtbx_masks_void_probe_radius 1.2
_smtbx_masks_void_truncation_radius 1.2
_olex2_date_sample_data_collection 2021-11-19
_olex2_date_sample_submission 2021-11-05
_olex2_exptl_crystal_mounting_method
;
The crystal was mounted on a mylar loop in perfluoroether oil
;
_olex2_submission_original_sample_id WOJ078
_olex2_submission_special_instructions 'No special instructions were received'

loop_
_space_group_symop_operation_xyz
'x, y, z'
'-x, -y, -z'

loop_
_atom_site_label
_atom_site_type_symbol
_atom_site_fract_x
_atom_site_fract_y
_atom_site_fract_z
_atom_site_U_iso_or_equiv
_atom_site_adp_type
_atom_site_occupancy
_atom_site_site_symmetry_order
_atom_site_calc_flag
_atom_site_refinement_flags_posn
_atom_site_refinement_flags_adp
_atom_site_refinement_flags_occupancy
_atom_site_disorder_assembly
_atom_site_disorder_group
Cu1 Cu 0.54371(4) 0.75193(3) 0.78518(2) 0.03481(15) Uani 1 1 d . . . . .
P2 P 0.39715(7) 0.71740(6) 0.74141(4) 0.03443(19) Uani 1 1 d . . . . .
P1 P 0.69395(7) 0.77844(6) 0.67976(4) 0.03445(19) Uani 1 1 d . . . . .
P3 P 0.21416(8) 1.28102(6) 0.81540(5) 0.0423(2) Uani 1 1 d . . . . .
F1 F 0.2356(2) 1.20787(16) 0.88591(12) 0.0538(5) Uani 1 1 d . . . . .
O1 O 0.65123(19) 0.61833(16) 0.61292(12) 0.0365(4) Uani 1 1 d . . . . .
F4 F 0.1392(2) 1.37498(16) 0.88270(14) 0.0608(5) Uani 1 1 d . . . . .
F6 F 0.2890(2) 1.18548(17) 0.74889(12) 0.0602(5) Uani 1 1 d . . . . .
F3 F 0.0811(2) 1.27201(19) 0.82287(15) 0.0636(6) Uani 1 1 d . . . . .
F2 F 0.3482(2) 1.28920(19) 0.80963(17) 0.0669(6) Uani 1 1 d . . . . .
F5 F 0.1962(2) 1.35287(19) 0.74476(14) 0.0683(6) Uani 1 1 d . . . . .
N1 N 0.4668(2) 0.8451(2) 0.89475(15) 0.0372(5) Uani 1 1 d . . . . .
N2 N 0.6482(2) 0.6549(2) 0.85902(15) 0.0388(5) Uani 1 1 d . . . . .
C33 C 0.6588(3) 0.7753(2) 0.58281(17) 0.0356(6) Uani 1 1 d . . . . .
C39 C 0.5775(3) 0.5597(2) 0.62632(18) 0.0358(6) Uani 1 1 d . . . . .
C34 C 0.6316(3) 0.6952(2) 0.56193(17) 0.0361(6) Uani 1 1 d . . . . .
C45 C 0.3249(3) 0.7864(2) 0.66426(18) 0.0381(6) Uani 1 1 d . . . . .
C38 C 0.6476(3) 0.8518(3) 0.53132(19) 0.0411(7) Uani 1 1 d . . . . .
H38 H 0.665813 0.906948 0.543558 0.049 Uiso 1 1 calc R U . . .
C46 C 0.2633(3) 0.7465(3) 0.6240(2) 0.0435(7) Uani 1 1 d . . . . .
H46 H 0.260539 0.682953 0.635774 0.052 Uiso 1 1 calc R U . . .
C21 C 0.7128(3) 0.8972(2) 0.68447(18) 0.0389(6) Uani 1 1 d . . . . .
C35 C 0.5947(3) 0.6906(3) 0.49341(18) 0.0396(6) Uani 1 1 d . . . . .
H35 H 0.577494 0.635229 0.480297 0.048 Uiso 1 1 calc R U . . .
C40 C 0.4637(3) 0.5902(2) 0.69068(18) 0.0362(6) Uani 1 1 d . . . . .
C28 C 0.9329(3) 0.6293(2) 0.58521(19) 0.0385(6) Uani 1 1 d . . . . .
H28 H 0.898059 0.641372 0.540573 0.046 Uiso 1 1 calc R U . . .
C27 C 0.8598(3) 0.6854(2) 0.65999(18) 0.0383(6) Uani 1 1 d . . . . .
C5 C 0.5332(3) 0.8079(3) 0.94892(18) 0.0417(7) Uani 1 1 d . . . . .
C16 C 0.2890(3) 0.9710(2) 0.85500(19) 0.0429(7) Uani 1 1 d . . . . .
H16A H 0.322093 0.917912 0.809785 0.051 Uiso 1 1 calc R U . . .
H16B H 0.305018 1.029544 0.831816 0.051 Uiso 1 1 calc R U . . .
C36 C 0.5831(3) 0.7692(3) 0.44383(19) 0.0466(7) Uani 1 1 d . . . . .
H36 H 0.556426 0.768038 0.396788 0.056 Uiso 1 1 calc R U . . .
C29 C 1.0555(3) 0.5563(3) 0.5755(2) 0.0447(7) Uani 1 1 d . . . . .
H29 H 1.104088 0.518052 0.524414 0.054 Uiso 1 1 calc R U . . .
C32 C 0.9150(3) 0.6670(3) 0.72461(19) 0.0429(7) Uani 1 1 d . . . . .
H32 H 0.867388 0.705247 0.775822 0.052 Uiso 1 1 calc R U . . .
C1 C 0.3638(3) 0.9333(2) 0.91470(19) 0.0403(6) Uani 1 1 d . . . . .
C6 C 0.6416(3) 0.7081(3) 0.92442(19) 0.0415(7) Uani 1 1 d . . . . .
C44 C 0.6285(3) 0.4674(3) 0.5825(2) 0.0454(7) Uani 1 1 d . . . . .
H44 H 0.704305 0.449289 0.537187 0.054 Uiso 1 1 calc R U . . .
C22 C 0.6036(3) 0.9839(3) 0.7180(2) 0.0458(7) Uani 1 1 d . . . . .
H22 H 0.521383 0.980083 0.738114 0.055 Uiso 1 1 calc R U . . .
C51 C 0.2571(3) 0.7217(3) 0.8251(2) 0.0455(7) Uani 1 1 d . . . . .
C50 C 0.3303(3) 0.8780(3) 0.6446(2) 0.0427(7) Uani 1 1 d . . . . .
H50 H 0.372526 0.905592 0.670838 0.051 Uiso 1 1 calc R U . . .
C41 C 0.4037(3) 0.5223(2) 0.7121(2) 0.0410(7) Uani 1 1 d . . . . .
H41 H 0.325612 0.541351 0.755815 0.049 Uiso 1 1 calc R U . . .
C30 C 1.1083(3) 0.5384(3) 0.6400(2) 0.0449(7) Uani 1 1 d . . . . .
H30 H 1.192782 0.488086 0.633164 0.054 Uiso 1 1 calc R U . . .
C43 C 0.5686(3) 0.4013(3) 0.6050(2) 0.0472(7) Uani 1 1 d . . . . .
H43 H 0.604006 0.337203 0.575523 0.057 Uiso 1 1 calc R U . . .
C42 C 0.4566(3) 0.4286(2) 0.6707(2) 0.0436(7) Uani 1 1 d . . . . .
H42 H 0.416709 0.382664 0.686882 0.052 Uiso 1 1 calc R U . . .
C31 C 1.0369(3) 0.5944(3) 0.7141(2) 0.0467(7) Uani 1 1 d . . . . .
H31 H 1.072769 0.582478 0.758263 0.056 Uiso 1 1 calc R U . . .
C10 C 0.7398(3) 0.5615(2) 0.8375(2) 0.0436(7) Uani 1 1 d . . . . .
C4 C 0.4983(4) 0.8584(3) 1.0250(2) 0.0503(8) Uani 1 1 d . . . . .
H4 H 0.544926 0.830126 1.062756 0.060 Uiso 1 1 calc R U . . .
C37 C 0.6100(3) 0.8485(3) 0.4623(2) 0.0478(8) Uani 1 1 d . . . . .
H37 H 0.602832 0.901243 0.427717 0.057 Uiso 1 1 calc R U . . .
C52 C 0.1301(3) 0.7576(3) 0.8203(2) 0.0540(9) Uani 1 1 d . . . . .
H52 H 0.111791 0.781001 0.771305 0.065 Uiso 1 1 calc R U . . .
C9 C 0.8310(4) 0.5196(3) 0.8795(2) 0.0529(8) Uani 1 1 d . . . . .
H9 H 0.894977 0.453092 0.864045 0.064 Uiso 1 1 calc R U . . .
C2 C 0.3273(4) 0.9882(3) 0.9894(2) 0.0505(8) Uani 1 1 d . . . . .
H2 H 0.255895 1.051567 1.002197 0.061 Uiso 1 1 calc R U . . .
C3 C 0.3951(4) 0.9500(3) 1.0443(2) 0.0541(9) Uani 1 1 d . . . . .
H3 H 0.370844 0.986726 1.095336 0.065 Uiso 1 1 calc R U . . .
C17 C 0.1432(3) 1.0018(3) 0.8909(2) 0.0512(8) Uani 1 1 d . . . . .
H17A H 0.108014 1.058594 0.933294 0.061 Uiso 1 1 calc R U . . .
H17B H 0.126360 0.944970 0.917098 0.061 Uiso 1 1 calc R U . . .
C47 C 0.2067(3) 0.7991(3) 0.5676(2) 0.0520(8) Uani 1 1 d . . . . .
H47 H 0.163006 0.772495 0.541856 0.062 Uiso 1 1 calc R U . . .
C23 C 0.6117(4) 1.0753(3) 0.7228(2) 0.0535(8) Uani 1 1 d . . . . .
H23 H 0.535242 1.134036 0.744499 0.064 Uiso 1 1 calc R U . . .
C26 C 0.8329(3) 0.9045(3) 0.6567(3) 0.0551(9) Uani 1 1 d . . . . .
H26 H 0.909095 0.846316 0.633048 0.066 Uiso 1 1 calc R U . . .
C18 C 0.0733(4) 1.0331(3) 0.8251(3) 0.0576(9) Uani 1 1 d . . . . .
H18A H 0.091945 1.088921 0.798219 0.069 Uiso 1 1 calc R U . . .
H18B H 0.107701 0.975808 0.783315 0.069 Uiso 1 1 calc R U . . .
C7 C 0.7323(4) 0.6706(3) 0.9672(2) 0.0574(9) Uani 1 1 d . . . . .
H7 H 0.728237 0.710076 1.011795 0.069 Uiso 1 1 calc R U . . .
C11 C 0.7450(4) 0.5060(3) 0.7638(2) 0.0552(9) Uani 1 1 d . . . . .
H11A H 0.670440 0.488276 0.777239 0.066 Uiso 1 1 d R U . . .
H11B H 0.740940 0.549646 0.720049 0.066 Uiso 1 1 d R U . . .
C49 C 0.2748(4) 0.9294(3) 0.5871(2) 0.0538(8) Uani 1 1 d . . . . .
H49 H 0.278913 0.992215 0.574037 0.065 Uiso 1 1 calc R U . . .
C15 C 1.0005(4) 0.1842(3) 0.5852(3) 0.0506(11) Uani 0.75 1 d D . P A 1
H15A H 1.070540 0.130569 0.570050 0.061 Uiso 0.75 1 d R U P A 1
H15B H 0.931310 0.186969 0.575490 0.061 Uiso 0.75 1 d R U P A 1
C48 C 0.2129(4) 0.8898(3) 0.5481(2) 0.0558(9) Uani 1 1 d . . . . .
H48 H 0.175104 0.925129 0.508331 0.067 Uiso 1 1 calc R U . . .
C53 C 0.0309(4) 0.7586(4) 0.8886(3) 0.0698(13) Uani 1 1 d . . . . .
H53 H -0.055384 0.783116 0.885338 0.084 Uiso 1 1 calc R U . . .
C25 C 0.8413(4) 0.9962(3) 0.6634(3) 0.0692(12) Uani 1 1 d . . . . .
H25 H 0.923449 1.000406 0.645405 0.083 Uiso 1 1 calc R U . . .
C8 C 0.8267(4) 0.5766(3) 0.9443(3) 0.0604(10) Uani 1 1 d . . . . .
H8 H 0.889634 0.550144 0.972613 0.072 Uiso 1 1 calc R U . . .
C24 C 0.7309(4) 1.0816(3) 0.6961(3) 0.0626(10) Uani 1 1 d . . . . .
H24 H 0.736914 1.144495 0.700197 0.075 Uiso 1 1 calc R U . . .
C56 C 0.2802(5) 0.6905(4) 0.8974(2) 0.0731(13) Uani 1 1 d . . . . .
H56 H 0.365604 0.668058 0.901905 0.088 Uiso 1 1 calc R U . . .
C19 C -0.0687(4) 1.0651(4) 0.8591(3) 0.0696(11) Uani 1 1 d . . . . .
H19 H -0.098265 1.015485 0.882666 0.084 Uiso 1 1 calc R U . . .
C54 C 0.0534(5) 0.7260(4) 0.9590(3) 0.0822(16) Uani 1 1 d . . . . .
H54 H -0.015737 0.726362 1.004440 0.099 Uiso 1 1 calc R U . . .
C12 C 0.8681(5) 0.4086(4) 0.7336(3) 0.0737(12) Uani 1 1 d . . . . .
H12A H 0.865653 0.360332 0.773452 0.088 Uiso 1 1 d R U . . .
H12B H 0.942913 0.424462 0.728292 0.088 Uiso 1 1 d R U . . .
C55 C 0.1786(7) 0.6918(6) 0.9643(3) 0.103(2) Uani 1 1 d . . . . .
H55 H 0.195486 0.669071 1.013750 0.123 Uiso 1 1 calc R U . . .
C13 C 0.8829(5) 0.3629(4) 0.6541(3) 0.0826(14) Uani 1 1 d D . . . .
H13C H 0.835139 0.409695 0.621937 0.099 Uiso 0.25 1 d R U P B 2
H13D H 0.863789 0.303515 0.656697 0.099 Uiso 0.25 1 d R U P B 2
H13A H 0.889249 0.410355 0.614007 0.099 Uiso 0.75 1 d R U P C 1
H13B H 0.805769 0.350485 0.659067 0.099 Uiso 0.75 1 d R U P C 1
C14 C 0.9998(5) 0.2644(4) 0.6246(4) 0.0656(14) Uani 0.75 1 d D . P A 1
H14 H 1.078178 0.258288 0.634265 0.079 Uiso 0.75 1 calc R U P A 1
C20 C -0.1548(6) 1.1514(5) 0.8601(5) 0.119(3) Uani 1 1 d . . . . .
H20A H -0.130532 1.203782 0.837350 0.142 Uiso 1 1 calc R U . . .
H20B H -0.243875 1.163893 0.883623 0.142 Uiso 1 1 calc R U . . .
C57 C 1.0270(13) 0.3449(11) 0.6296(6) 0.056(3) Uani 0.25 1 d D . P A 2
H57 H 1.066833 0.352532 0.668578 0.067 Uiso 0.25 1 calc R U P A 2
C58 C 1.0940(10) 0.3180(10) 0.5509(6) 0.056(3) Uani 0.25 1 d D . P A 2
H58A H 1.174961 0.307180 0.534374 0.067 Uiso 0.25 1 d R U P A 2
H58B H 1.055481 0.312600 0.516574 0.067 Uiso 0.25 1 d R U P A 2

loop_
_atom_site_aniso_label
_atom_site_aniso_U_11
_atom_site_aniso_U_22
_atom_site_aniso_U_33
_atom_site_aniso_U_23
_atom_site_aniso_U_13
_atom_site_aniso_U_12
Cu1 0.0295(3) 0.0428(3) 0.0320(2) 0.00314(17) -0.00670(17) -0.0159(2)
P2 0.0272(4) 0.0421(4) 0.0339(4) 0.0027(3) -0.0042(3) -0.0170(3)
P1 0.0274(4) 0.0441(4) 0.0333(4) 0.0023(3) -0.0058(3) -0.0179(3)
P3 0.0349(4) 0.0507(5) 0.0391(4) 0.0084(3) -0.0086(3) -0.0169(4)
F1 0.0672(13) 0.0548(11) 0.0428(10) 0.0108(9) -0.0202(9) -0.0255(10)
O1 0.0316(10) 0.0449(11) 0.0372(10) 0.0065(8) -0.0085(8) -0.0209(9)
F4 0.0566(13) 0.0541(12) 0.0623(13) -0.0035(10) -0.0158(10) -0.0130(10)
F6 0.0612(13) 0.0648(13) 0.0419(10) -0.0009(9) -0.0056(9) -0.0183(11)
F3 0.0429(12) 0.0798(15) 0.0718(14) 0.0058(12) -0.0167(10) -0.0285(11)
F2 0.0418(12) 0.0688(14) 0.0943(18) 0.0159(13) -0.0197(11) -0.0273(11)
F5 0.0716(15) 0.0715(15) 0.0589(13) 0.0286(11) -0.0211(11) -0.0257(12)
N1 0.0329(13) 0.0449(13) 0.0347(12) 0.0029(10) -0.0070(9) -0.0184(11)
N2 0.0338(13) 0.0452(14) 0.0362(12) 0.0058(10) -0.0103(10) -0.0148(11)
C33 0.0256(13) 0.0450(15) 0.0356(14) 0.0018(11) -0.0045(10) -0.0166(12)
C39 0.0308(14) 0.0438(15) 0.0370(14) 0.0049(12) -0.0101(11) -0.0194(12)
C34 0.0255(13) 0.0471(16) 0.0342(14) 0.0049(12) -0.0039(10) -0.0165(12)
C45 0.0248(14) 0.0462(16) 0.0385(15) 0.0002(12) -0.0024(11) -0.0137(12)
C38 0.0370(16) 0.0503(17) 0.0403(15) 0.0088(13) -0.0092(12) -0.0238(14)
C46 0.0294(15) 0.0516(18) 0.0485(17) -0.0009(14) -0.0107(12) -0.0152(13)
C21 0.0304(15) 0.0489(17) 0.0377(14) 0.0009(12) -0.0067(11) -0.0185(13)
C35 0.0329(15) 0.0533(17) 0.0356(14) 0.0021(12) -0.0087(11) -0.0212(14)
C40 0.0306(14) 0.0449(16) 0.0363(14) 0.0056(12) -0.0105(11) -0.0181(12)
C28 0.0304(15) 0.0444(16) 0.0409(15) 0.0028(12) -0.0069(11) -0.0178(13)
C27 0.0335(15) 0.0467(16) 0.0390(15) 0.0050(12) -0.0083(11) -0.0221(13)
C5 0.0395(16) 0.0531(18) 0.0356(14) 0.0038(13) -0.0091(12) -0.0231(14)
C16 0.0383(17) 0.0430(16) 0.0407(16) 0.0015(12) -0.0063(12) -0.0132(13)
C36 0.0459(18) 0.063(2) 0.0358(15) 0.0078(14) -0.0141(13) -0.0260(16)
C29 0.0349(16) 0.0488(18) 0.0481(17) -0.0008(14) -0.0034(13) -0.0201(14)
C32 0.0340(16) 0.0564(18) 0.0401(15) 0.0016(13) -0.0092(12) -0.0208(14)
C1 0.0342(15) 0.0446(16) 0.0397(15) 0.0000(12) -0.0034(12) -0.0183(13)
C6 0.0362(16) 0.0523(18) 0.0380(15) 0.0073(13) -0.0125(12) -0.0188(14)
C44 0.0340(16) 0.0525(18) 0.0472(17) -0.0060(14) -0.0038(13) -0.0199(14)
C22 0.0325(16) 0.0518(18) 0.0505(17) 0.0008(14) -0.0051(13) -0.0192(14)
C51 0.0437(18) 0.0535(18) 0.0405(16) -0.0024(13) -0.0006(13) -0.0284(15)
C50 0.0340(15) 0.0508(18) 0.0431(16) 0.0065(13) -0.0072(12) -0.0197(14)
C41 0.0318(15) 0.0493(17) 0.0444(16) 0.0070(13) -0.0080(12) -0.0214(13)
C30 0.0295(15) 0.0497(18) 0.0544(18) 0.0075(14) -0.0100(13) -0.0166(14)
C43 0.0380(17) 0.0473(17) 0.0569(19) -0.0058(14) -0.0106(14) -0.0194(14)
C42 0.0404(17) 0.0445(16) 0.0525(18) 0.0037(13) -0.0128(14) -0.0243(14)
C31 0.0336(16) 0.060(2) 0.0501(18) 0.0114(15) -0.0154(13) -0.0210(15)
C10 0.0370(16) 0.0442(16) 0.0430(16) 0.0066(13) -0.0114(13) -0.0098(13)
C4 0.050(2) 0.062(2) 0.0401(16) 0.0000(15) -0.0129(14) -0.0230(17)
C37 0.0508(19) 0.059(2) 0.0416(16) 0.0123(14) -0.0146(14) -0.0296(17)
C52 0.0339(17) 0.062(2) 0.057(2) -0.0057(16) 0.0075(14) -0.0226(16)
C9 0.0428(19) 0.058(2) 0.0520(19) 0.0075(16) -0.0166(15) -0.0124(16)
C2 0.0454(19) 0.0516(19) 0.0477(18) -0.0064(15) -0.0061(14) -0.0172(15)
C3 0.057(2) 0.059(2) 0.0434(17) -0.0096(15) -0.0099(15) -0.0234(18)
C17 0.0377(18) 0.060(2) 0.0520(19) -0.0015(16) -0.0080(14) -0.0187(16)
C47 0.0359(17) 0.067(2) 0.0501(19) 0.0003(16) -0.0152(14) -0.0158(16)
C23 0.0424(19) 0.0484(19) 0.064(2) -0.0029(16) -0.0079(15) -0.0168(15)
C26 0.0344(17) 0.0479(19) 0.081(3) -0.0009(17) -0.0046(16) -0.0223(15)
C18 0.045(2) 0.064(2) 0.060(2) 0.0021(18) -0.0141(16) -0.0195(18)
C7 0.053(2) 0.069(2) 0.052(2) 0.0031(17) -0.0264(17) -0.0187(19)
C11 0.057(2) 0.0482(19) 0.054(2) 0.0041(15) -0.0242(17) -0.0089(16)
C49 0.048(2) 0.058(2) 0.056(2) 0.0186(16) -0.0149(16) -0.0246(17)
C15 0.036(2) 0.045(2) 0.070(3) 0.016(2) -0.020(2) -0.0119(19)
C48 0.0420(19) 0.070(2) 0.0506(19) 0.0153(17) -0.0180(15) -0.0148(17)
C53 0.047(2) 0.080(3) 0.072(3) -0.019(2) 0.0177(19) -0.037(2)
C25 0.042(2) 0.058(2) 0.107(3) -0.003(2) -0.007(2) -0.0291(18)
C8 0.049(2) 0.069(2) 0.061(2) 0.0110(18) -0.0322(18) -0.0114(19)
C24 0.056(2) 0.054(2) 0.081(3) -0.0017(19) -0.0116(19) -0.0301(19)
C56 0.065(3) 0.121(4) 0.048(2) 0.018(2) -0.0090(18) -0.058(3)
C19 0.047(2) 0.080(3) 0.077(3) -0.001(2) -0.0181(19) -0.020(2)
C54 0.079(3) 0.116(4) 0.054(2) -0.013(2) 0.021(2) -0.069(3)
C12 0.064(3) 0.071(3) 0.080(3) 0.006(2) -0.024(2) -0.019(2)
C55 0.120(5) 0.176(6) 0.042(2) 0.020(3) -0.001(3) -0.107(5)
C13 0.082(3) 0.071(3) 0.077(3) 0.001(2) -0.015(3) -0.017(3)
C14 0.042(3) 0.069(3) 0.077(4) -0.014(3) -0.010(2) -0.017(2)
C20 0.056(3) 0.091(4) 0.196(8) 0.026(5) -0.028(4) -0.024(3)
C57 0.079(7) 0.050(5) 0.043(5) -0.002(4) -0.005(5) -0.037(5)
C58 0.079(7) 0.050(5) 0.043(5) -0.002(4) -0.005(5) -0.037(5)

loop_
_atom_type_symbol
_atom_type_description
_atom_type_scat_dispersion_real
_atom_type_scat_dispersion_imag
_atom_type_scat_source
C C 0.0181 0.0091 'International Tables Vol C Tables 4.2.6.8 and 6.1.1.4'
Cu Cu -1.9646 0.5888 'International Tables Vol C Tables 4.2.6.8 and 6.1.1.4'
F F 0.0727 0.0534 'International Tables Vol C Tables 4.2.6.8 and 6.1.1.4'
H H 0.0000 0.0000 'International Tables Vol C Tables 4.2.6.8 and 6.1.1.4'
N N 0.0311 0.0180 'International Tables Vol C Tables 4.2.6.8 and 6.1.1.4'
O O 0.0492 0.0322 'International Tables Vol C Tables 4.2.6.8 and 6.1.1.4'
P P 0.2955 0.4335 'International Tables Vol C Tables 4.2.6.8 and 6.1.1.4'

loop_
_geom_angle_atom_site_label_1
_geom_angle_atom_site_label_2
_geom_angle_atom_site_label_3
_geom_angle
_geom_angle_site_symmetry_1
_geom_angle_site_symmetry_3
_geom_angle_publ_flag
P2 Cu1 P1 111.75(3) . . ?
N1 Cu1 P2 115.50(7) . . ?
N1 Cu1 P1 119.02(7) . . ?
N1 Cu1 N2 79.34(10) . . ?
N2 Cu1 P2 121.27(7) . . ?
N2 Cu1 P1 106.51(7) . . ?
C45 P2 Cu1 122.82(10) . . ?
C40 P2 Cu1 113.08(9) . . ?
C40 P2 C45 98.17(14) . . ?
C51 P2 Cu1 112.66(11) . . ?
C51 P2 C45 103.89(15) . . ?
C51 P2 C40 103.82(14) . . ?
C33 P1 Cu1 111.73(9) . . ?
C21 P1 Cu1 118.04(10) . . ?
C21 P1 C33 103.46(14) . . ?
C27 P1 Cu1 115.26(10) . . ?
C27 P1 C33 103.99(14) . . ?
C27 P1 C21 102.74(14) . . ?
F1 P3 F6 89.63(12) . . ?
F4 P3 F1 89.51(12) . . ?
F4 P3 F6 179.08(13) . . ?
F3 P3 F1 90.00(13) . . ?
F3 P3 F4 89.77(13) . . ?
F3 P3 F6 89.90(13) . . ?
F3 P3 F2 178.83(14) . . ?
F3 P3 F5 91.10(14) . . ?
F2 P3 F1 88.88(13) . . ?
F2 P3 F4 89.90(14) . . ?
F2 P3 F6 90.42(13) . . ?
F5 P3 F1 178.78(14) . . ?
F5 P3 F4 91.01(13) . . ?
F5 P3 F6 89.85(13) . . ?
F5 P3 F2 90.02(14) . . ?
C34 O1 C39 121.7(2) . . ?
C5 N1 Cu1 113.0(2) . . ?
C1 N1 Cu1 127.8(2) . . ?
C1 N1 C5 119.2(3) . . ?
C6 N2 Cu1 110.4(2) . . ?
C10 N2 Cu1 127.6(2) . . ?
C10 N2 C6 119.3(3) . . ?
C34 C33 P1 118.5(2) . . ?
C38 C33 P1 123.9(2) . . ?
C38 C33 C34 117.5(3) . . ?
C40 C39 O1 118.8(3) . . ?
C44 C39 O1 119.0(3) . . ?
C44 C39 C40 121.7(3) . . ?
O1 C34 C33 115.1(3) . . ?
C35 C34 O1 122.5(3) . . ?
C35 C34 C33 122.4(3) . . ?
C46 C45 P2 120.2(2) . . ?
C50 C45 P2 121.0(2) . . ?
C50 C45 C46 118.8(3) . . ?
C33 C38 H38 119.6 . . ?
C37 C38 C33 120.8(3) . . ?
C37 C38 H38 119.6 . . ?
C45 C46 H46 119.9 . . ?
C47 C46 C45 120.2(3) . . ?
C47 C46 H46 119.9 . . ?
C22 C21 P1 118.8(2) . . ?
C22 C21 C26 118.2(3) . . ?
C26 C21 P1 123.0(3) . . ?
C34 C35 H35 120.8 . . ?
C34 C35 C36 118.4(3) . . ?
C36 C35 H35 120.8 . . ?
C39 C40 P2 118.7(2) . . ?
C39 C40 C41 117.8(3) . . ?
C41 C40 P2 123.4(2) . . ?
C27 C28 H28 119.7 . . ?
C29 C28 H28 119.7 . . ?
C29 C28 C27 120.5(3) . . ?
C28 C27 P1 123.4(2) . . ?
C28 C27 C32 118.4(3) . . ?
C32 C27 P1 118.1(2) . . ?
N1 C5 C6 116.3(3) . . ?
N1 C5 C4 122.0(3) . . ?
C4 C5 C6 121.7(3) . . ?
H16A C16 H16B 107.6 . . ?
C1 C16 H16A 108.7 . . ?
C1 C16 H16B 108.7 . . ?
C1 C16 C17 114.2(3) . . ?
C17 C16 H16A 108.7 . . ?
C17 C16 H16B 108.7 . . ?
C35 C36 H36 119.7 . . ?
C37 C36 C35 120.6(3) . . ?
C37 C36 H36 119.7 . . ?
C28 C29 H29 119.8 . . ?
C28 C29 C30 120.5(3) . . ?
C30 C29 H29 119.8 . . ?
C27 C32 H32 119.8 . . ?
C31 C32 C27 120.4(3) . . ?
C31 C32 H32 119.8 . . ?
N1 C1 C16 118.2(3) . . ?
N1 C1 C2 120.9(3) . . ?
C2 C1 C16 120.9(3) . . ?
N2 C6 C5 117.0(3) . . ?
N2 C6 C7 121.5(3) . . ?
C7 C6 C5 121.5(3) . . ?
C39 C44 H44 120.2 . . ?
C39 C44 C43 119.6(3) . . ?
C43 C44 H44 120.2 . . ?
C21 C22 H22 119.3 . . ?
C23 C22 C21 121.4(3) . . ?
C23 C22 H22 119.3 . . ?
C52 C51 P2 124.1(3) . . ?
C56 C51 P2 116.7(3) . . ?
C56 C51 C52 119.2(3) . . ?
C45 C50 H50 119.8 . . ?
C49 C50 C45 120.4(3) . . ?
C49 C50 H50 119.8 . . ?
C40 C41 H41 119.6 . . ?
C42 C41 C40 120.8(3) . . ?
C42 C41 H41 119.6 . . ?
C29 C30 H30 120.3 . . ?
C31 C30 C29 119.3(3) . . ?
C31 C30 H30 120.3 . . ?
C44 C43 H43 120.0 . . ?
C44 C43 C42 120.0(3) . . ?
C42 C43 H43 120.0 . . ?
C41 C42 C43 120.0(3) . . ?
C41 C42 H42 120.0 . . ?
C43 C42 H42 120.0 . . ?
C32 C31 C30 120.8(3) . . ?
C32 C31 H31 119.6 . . ?
C30 C31 H31 119.6 . . ?
N2 C10 C9 121.3(3) . . ?
N2 C10 C11 117.4(3) . . ?
C9 C10 C11 121.2(3) . . ?
C5 C4 H4 120.7 . . ?
C3 C4 C5 118.6(3) . . ?
C3 C4 H4 120.7 . . ?
C38 C37 H37 119.8 . . ?
C36 C37 C38 120.3(3) . . ?
C36 C37 H37 119.8 . . ?
C51 C52 H52 120.5 . . ?
C53 C52 C51 119.0(4) . . ?
C53 C52 H52 120.5 . . ?
C10 C9 H9 120.6 . . ?
C8 C9 C10 118.8(3) . . ?
C8 C9 H9 120.6 . . ?
C1 C2 H2 120.2 . . ?
C3 C2 C1 119.6(3) . . ?
C3 C2 H2 120.2 . . ?
C4 C3 C2 119.6(3) . . ?
C4 C3 H3 120.2 . . ?
C2 C3 H3 120.2 . . ?
C16 C17 H17A 109.3 . . ?
C16 C17 H17B 109.3 . . ?
C16 C17 C18 111.5(3) . . ?
H17A C17 H17B 108.0 . . ?
C18 C17 H17A 109.3 . . ?
C18 C17 H17B 109.3 . . ?
C46 C47 H47 119.6 . . ?
C48 C47 C46 120.7(3) . . ?
C48 C47 H47 119.6 . . ?
C22 C23 H23 120.0 . . ?
C22 C23 C24 120.0(3) . . ?
C24 C23 H23 120.0 . . ?
C21 C26 H26 119.9 . . ?
C25 C26 C21 120.3(3) . . ?
C25 C26 H26 119.9 . . ?
C17 C18 H18A 109.1 . . ?
C17 C18 H18B 109.1 . . ?
H18A C18 H18B 107.9 . . ?
C19 C18 C17 112.3(3) . . ?
C19 C18 H18A 109.1 . . ?
C19 C18 H18B 109.1 . . ?
C6 C7 H7 120.5 . . ?
C8 C7 C6 119.1(3) . . ?
C8 C7 H7 120.5 . . ?
C10 C11 H11A 108.2 . . ?
C10 C11 H11B 108.9 . . ?
C10 C11 C12 113.9(3) . . ?
H11A C11 H11B 109.5 . . ?
C12 C11 H11A 108.0 . . ?
C12 C11 H11B 108.4 . . ?
C50 C49 H49 119.8 . . ?
C50 C49 C48 120.4(3) . . ?
C48 C49 H49 119.8 . . ?
H15A C15 H15B 120.0 . . ?
C14 C15 H15A 119.8 . . ?
C14 C15 H15B 120.2 . . ?
C47 C48 C49 119.4(3) . . ?
C47 C48 H48 120.3 . . ?
C49 C48 H48 120.3 . . ?
C52 C53 H53 118.9 . . ?
C54 C53 C52 122.1(4) . . ?
C54 C53 H53 118.9 . . ?
C26 C25 H25 119.8 . . ?
C24 C25 C26 120.3(3) . . ?
C24 C25 H25 119.8 . . ?
C9 C8 H8 120.0 . . ?
C7 C8 C9 119.9(3) . . ?
C7 C8 H8 120.0 . . ?
C23 C24 H24 120.1 . . ?
C25 C24 C23 119.8(4) . . ?
C25 C24 H24 120.1 . . ?
C51 C56 H56 119.9 . . ?
C51 C56 C55 120.2(5) . . ?
C55 C56 H56 119.9 . . ?
C18 C19 H19 116.5 . . ?
C20 C19 C18 126.9(5) . . ?
C20 C19 H19 116.5 . . ?
C53 C54 H54 120.5 . . ?
C53 C54 C55 119.0(4) . . ?
C55 C54 H54 120.5 . . ?
C11 C12 H12A 108.9 . . ?
C11 C12 H12B 108.2 . . ?
H12A C12 H12B 109.5 . . ?
C13 C12 C11 113.6(4) . . ?
C13 C12 H12A 108.7 . . ?
C13 C12 H12B 108.0 . . ?
C56 C55 H55 119.7 . . ?
C54 C55 C56 120.5(5) . . ?
C54 C55 H55 119.7 . . ?
C12 C13 H13C 113.7 . . ?
C12 C13 H13D 114.7 . . ?
C12 C13 H13A 108.4 . . ?
C12 C13 H13B 107.6 . . ?
C12 C13 C14 114.8(5) . . ?
C12 C13 C57 88.2(5) . . ?
H13C C13 H13D 109.5 . . ?
H13A C13 H13B 109.5 . . ?
C14 C13 H13A 108.6 . . ?
C14 C13 H13B 107.9 . . ?
C57 C13 H13C 113.3 . . ?
C57 C13 H13D 116.3 . . ?
C15 C14 C13 124.7(5) . . ?
C15 C14 H14 117.6 . . ?
C13 C14 H14 117.6 . . ?
C19 C20 H20A 120.0 . . ?
C19 C20 H20B 120.0 . . ?
H20A C20 H20B 120.0 . . ?
C13 C57 H57 121.5 . . ?
C58 C57 C13 117.0(10) . . ?
C58 C57 H57 121.5 . . ?
C57 C58 H58A 120.2 . . ?
C57 C58 H58B 119.8 . . ?
H58A C58 H58B 120.0 . . ?

loop_
_geom_bond_atom_site_label_1
_geom_bond_atom_site_label_2
_geom_bond_distance
_geom_bond_site_symmetry_2
_geom_bond_publ_flag
Cu1 P2 2.2806(8) . ?
Cu1 P1 2.2828(8) . ?
Cu1 N1 2.104(3) . ?
Cu1 N2 2.131(3) . ?
P2 C45 1.840(3) . ?
P2 C40 1.835(3) . ?
P2 C51 1.831(3) . ?
P1 C33 1.834(3) . ?
P1 C21 1.830(3) . ?
P1 C27 1.823(3) . ?
P3 F1 1.599(2) . ?
P3 F4 1.597(2) . ?
P3 F6 1.605(2) . ?
P3 F3 1.585(2) . ?
P3 F2 1.596(2) . ?
P3 F5 1.585(2) . ?
O1 C39 1.406(3) . ?
O1 C34 1.389(4) . ?
N1 C5 1.350(4) . ?
N1 C1 1.342(4) . ?
N2 C6 1.350(4) . ?
N2 C10 1.341(4) . ?
C33 C34 1.402(4) . ?
C33 C38 1.390(4) . ?
C39 C40 1.388(4) . ?
C39 C44 1.377(4) . ?
C34 C35 1.378(4) . ?
C45 C46 1.404(4) . ?
C45 C50 1.385(5) . ?
C38 H38 0.9500 . ?
C38 C37 1.386(5) . ?
C46 H46 0.9500 . ?
C46 C47 1.377(5) . ?
C21 C22 1.387(5) . ?
C21 C26 1.398(4) . ?
C35 H35 0.9500 . ?
C35 C36 1.393(5) . ?
C40 C41 1.407(4) . ?
C28 H28 0.9500 . ?
C28 C27 1.393(4) . ?
C28 C29 1.379(5) . ?
C27 C32 1.409(4) . ?
C5 C6 1.479(5) . ?
C5 C4 1.390(5) . ?
C16 H16A 0.9900 . ?
C16 H16B 0.9900 . ?
C16 C1 1.494(5) . ?
C16 C17 1.524(5) . ?
C36 H36 0.9500 . ?
C36 C37 1.374(5) . ?
C29 H29 0.9500 . ?
C29 C30 1.390(5) . ?
C32 H32 0.9500 . ?
C32 C31 1.369(5) . ?
C1 C2 1.396(5) . ?
C6 C7 1.393(5) . ?
C44 H44 0.9500 . ?
C44 C43 1.384(5) . ?
C22 H22 0.9500 . ?
C22 C23 1.373(5) . ?
C51 C52 1.399(5) . ?
C51 C56 1.375(6) . ?
C50 H50 0.9500 . ?
C50 C49 1.381(5) . ?
C41 H41 0.9500 . ?
C41 C42 1.375(5) . ?
C30 H30 0.9500 . ?
C30 C31 1.382(5) . ?
C43 H43 0.9500 . ?
C43 C42 1.390(5) . ?
C42 H42 0.9500 . ?
C31 H31 0.9500 . ?
C10 C9 1.395(5) . ?
C10 C11 1.496(5) . ?
C4 H4 0.9500 . ?
C4 C3 1.373(5) . ?
C37 H37 0.9500 . ?
C52 H52 0.9500 . ?
C52 C53 1.394(5) . ?
C9 H9 0.9500 . ?
C9 C8 1.385(6) . ?
C2 H2 0.9500 . ?
C2 C3 1.373(5) . ?
C3 H3 0.9500 . ?
C17 H17A 0.9900 . ?
C17 H17B 0.9900 . ?
C17 C18 1.538(5) . ?
C47 H47 0.9500 . ?
C47 C48 1.374(6) . ?
C23 H23 0.9500 . ?
C23 C24 1.381(5) . ?
C26 H26 0.9500 . ?
C26 C25 1.384(5) . ?
C18 H18A 0.9900 . ?
C18 H18B 0.9900 . ?
C18 C19 1.479(6) . ?
C7 H7 0.9500 . ?
C7 C8 1.360(6) . ?
C11 H11A 0.9697 . ?
C11 H11B 0.9699 . ?
C11 C12 1.542(6) . ?
C49 H49 0.9500 . ?
C49 C48 1.390(6) . ?
C15 H15A 0.8599 . ?
C15 H15B 0.8600 . ?
C15 C14 1.361(4) . ?
C48 H48 0.9500 . ?
C53 H53 0.9500 . ?
C53 C54 1.348(8) . ?
C25 H25 0.9500 . ?
C25 C24 1.379(6) . ?
C8 H8 0.9500 . ?
C24 H24 0.9500 . ?
C56 H56 0.9500 . ?
C56 C55 1.395(6) . ?
C19 H19 0.9500 . ?
C19 C20 1.264(8) . ?
C54 H54 0.9500 . ?
C54 C55 1.383(9) . ?
C12 H12A 0.9699 . ?
C12 H12B 0.9700 . ?
C12 C13 1.472(7) . ?
C55 H55 0.9500 . ?
C13 H13C 0.9699 . ?
C13 H13D 0.9697 . ?
C13 H13A 0.9701 . ?
C13 H13B 0.9696 . ?
C13 C14 1.517(7) . ?
C13 C57 1.535(14) . ?
C14 H14 0.9500 . ?
C20 H20A 0.9500 . ?
C20 H20B 0.9500 . ?
C57 H57 0.9500 . ?
C57 C58 1.338(5) . ?
C58 H58A 0.8600 . ?
C58 H58B 0.8601 . ?

loop_
_geom_torsion_atom_site_label_1
_geom_torsion_atom_site_label_2
_geom_torsion_atom_site_label_3
_geom_torsion_atom_site_label_4
_geom_torsion
_geom_torsion_site_symmetry_1
_geom_torsion_site_symmetry_2
_geom_torsion_site_symmetry_3
_geom_torsion_site_symmetry_4
_geom_torsion_publ_flag
Cu1 P2 C45 C46 163.1(2) . . . . ?
Cu1 P2 C45 C50 -16.7(3) . . . . ?
Cu1 P2 C40 C39 -53.7(3) . . . . ?
Cu1 P2 C40 C41 128.1(2) . . . . ?
Cu1 P2 C51 C52 143.5(3) . . . . ?
Cu1 P2 C51 C56 -34.1(4) . . . . ?
Cu1 P1 C33 C34 -48.5(2) . . . . ?
Cu1 P1 C33 C38 126.3(2) . . . . ?
Cu1 P1 C21 C22 -36.4(3) . . . . ?
Cu1 P1 C21 C26 142.7(3) . . . . ?
Cu1 P1 C27 C28 122.5(2) . . . . ?
Cu1 P1 C27 C32 -55.2(3) . . . . ?
Cu1 N1 C5 C6 -3.0(3) . . . . ?
Cu1 N1 C5 C4 179.7(3) . . . . ?
Cu1 N1 C1 C16 2.4(4) . . . . ?
Cu1 N1 C1 C2 -177.8(2) . . . . ?
Cu1 N2 C6 C5 21.4(3) . . . . ?
Cu1 N2 C6 C7 -159.0(3) . . . . ?
Cu1 N2 C10 C9 157.2(3) . . . . ?
Cu1 N2 C10 C11 -19.4(4) . . . . ?
P2 C45 C46 C47 178.6(2) . . . . ?
P2 C45 C50 C49 -179.5(3) . . . . ?
P2 C40 C41 C42 178.5(2) . . . . ?
P2 C51 C52 C53 -179.1(3) . . . . ?
P2 C51 C56 C55 179.8(5) . . . . ?
P1 C33 C34 O1 -8.3(3) . . . . ?
P1 C33 C34 C35 175.0(2) . . . . ?
P1 C33 C38 C37 -174.5(3) . . . . ?
P1 C21 C22 C23 -179.7(3) . . . . ?
P1 C21 C26 C25 -178.7(4) . . . . ?
P1 C27 C32 C31 176.8(3) . . . . ?
O1 C39 C40 P2 12.7(4) . . . . ?
O1 C39 C40 C41 -168.9(3) . . . . ?
O1 C39 C44 C43 168.3(3) . . . . ?
O1 C34 C35 C36 -177.0(3) . . . . ?
N1 C5 C6 N2 -12.9(4) . . . . ?
N1 C5 C6 C7 167.4(3) . . . . ?
N1 C5 C4 C3 -1.7(5) . . . . ?
N1 C1 C2 C3 -2.0(5) . . . . ?
N2 C6 C7 C8 -2.5(6) . . . . ?
N2 C10 C9 C8 -0.5(5) . . . . ?
N2 C10 C11 C12 168.5(3) . . . . ?
C33 P1 C21 C22 87.5(3) . . . . ?
C33 P1 C21 C26 -93.3(3) . . . . ?
C33 P1 C27 C28 -0.1(3) . . . . ?
C33 P1 C27 C32 -177.9(2) . . . . ?
C33 C34 C35 C36 -0.6(5) . . . . ?
C33 C38 C37 C36 0.1(5) . . . . ?
C39 O1 C34 C33 149.9(3) . . . . ?
C39 O1 C34 C35 -33.4(4) . . . . ?
C39 C40 C41 C42 0.2(5) . . . . ?
C39 C44 C43 C42 0.9(5) . . . . ?
C34 O1 C39 C40 -90.7(3) . . . . ?
C34 O1 C39 C44 97.9(3) . . . . ?
C34 C33 C38 C37 0.4(4) . . . . ?
C34 C35 C36 C37 1.0(5) . . . . ?
C45 P2 C40 C39 77.3(2) . . . . ?
C45 P2 C40 C41 -100.9(3) . . . . ?
C45 P2 C51 C52 8.4(3) . . . . ?
C45 P2 C51 C56 -169.2(3) . . . . ?
C45 C46 C47 C48 1.9(5) . . . . ?
C45 C50 C49 C48 -0.1(5) . . . . ?
C38 C33 C34 O1 176.6(2) . . . . ?
C38 C33 C34 C35 -0.1(4) . . . . ?
C46 C45 C50 C49 0.7(5) . . . . ?
C46 C47 C48 C49 -1.2(6) . . . . ?
C21 P1 C33 C34 -176.5(2) . . . . ?
C21 P1 C33 C38 -1.7(3) . . . . ?
C21 P1 C27 C28 -107.7(3) . . . . ?
C21 P1 C27 C32 74.5(3) . . . . ?
C21 C22 C23 C24 -1.9(6) . . . . ?
C21 C26 C25 C24 -1.3(7) . . . . ?
C35 C36 C37 C38 -0.8(5) . . . . ?
C40 P2 C45 C46 38.8(3) . . . . ?
C40 P2 C45 C50 -141.0(3) . . . . ?
C40 P2 C51 C52 -93.8(3) . . . . ?
C40 P2 C51 C56 88.5(3) . . . . ?
C40 C39 C44 C43 -2.8(5) . . . . ?
C40 C41 C42 C43 -2.1(5) . . . . ?
C28 C27 C32 C31 -1.1(5) . . . . ?
C28 C29 C30 C31 0.0(5) . . . . ?
C27 P1 C33 C34 76.4(2) . . . . ?
C27 P1 C33 C38 -108.8(3) . . . . ?
C27 P1 C21 C22 -164.5(3) . . . . ?
C27 P1 C21 C26 14.7(3) . . . . ?
C27 C28 C29 C30 -0.6(5) . . . . ?
C27 C32 C31 C30 0.4(5) . . . . ?
C5 N1 C1 C16 -177.8(3) . . . . ?
C5 N1 C1 C2 2.0(4) . . . . ?
C5 C6 C7 C8 177.2(4) . . . . ?
C5 C4 C3 C2 1.6(6) . . . . ?
C16 C1 C2 C3 177.7(3) . . . . ?
C16 C17 C18 C19 -178.9(4) . . . . ?
C29 C28 C27 P1 -176.6(2) . . . . ?
C29 C28 C27 C32 1.2(4) . . . . ?
C29 C30 C31 C32 0.1(5) . . . . ?
C1 N1 C5 C6 177.1(3) . . . . ?
C1 N1 C5 C4 -0.1(4) . . . . ?
C1 C16 C17 C18 -176.2(3) . . . . ?
C1 C2 C3 C4 0.2(6) . . . . ?
C6 N2 C10 C9 -2.3(5) . . . . ?
C6 N2 C10 C11 -178.9(3) . . . . ?
C6 C5 C4 C3 -178.8(3) . . . . ?
C6 C7 C8 C9 -0.4(6) . . . . ?
C44 C39 C40 P2 -176.1(2) . . . . ?
C44 C39 C40 C41 2.3(5) . . . . ?
C44 C43 C42 C41 1.5(5) . . . . ?
C22 C21 C26 C25 0.5(6) . . . . ?
C22 C23 C24 C25 1.1(7) . . . . ?
C51 P2 C45 C46 -67.7(3) . . . . ?
C51 P2 C45 C50 112.5(3) . . . . ?
C51 P2 C40 C39 -176.1(2) . . . . ?
C51 P2 C40 C41 5.7(3) . . . . ?
C51 C52 C53 C54 -0.1(6) . . . . ?
C51 C56 C55 C54 -1.1(9) . . . . ?
C50 C45 C46 C47 -1.6(5) . . . . ?
C50 C49 C48 C47 0.3(6) . . . . ?
C10 N2 C6 C5 -175.8(3) . . . . ?
C10 N2 C6 C7 3.9(5) . . . . ?
C10 C9 C8 C7 1.9(6) . . . . ?
C10 C11 C12 C13 -170.8(4) . . . . ?
C4 C5 C6 N2 164.3(3) . . . . ?
C4 C5 C6 C7 -15.3(5) . . . . ?
C52 C51 C56 C55 2.0(7) . . . . ?
C52 C53 C54 C55 1.0(8) . . . . ?
C9 C10 C11 C12 -8.1(5) . . . . ?
C17 C16 C1 N1 129.1(3) . . . . ?
C17 C16 C1 C2 -50.7(4) . . . . ?
C17 C18 C19 C20 116.3(7) . . . . ?
C26 C21 C22 C23 1.1(5) . . . . ?
C26 C25 C24 C23 0.5(8) . . . . ?
C11 C10 C9 C8 176.0(4) . . . . ?
C11 C12 C13 C14 -177.3(4) . . . . ?
C11 C12 C13 C57 136.6(7) . . . . ?
C53 C54 C55 C56 -0.5(9) . . . . ?
C56 C51 C52 C53 -1.5(6) . . . . ?
C12 C13 C14 C15 141.1(6) . . . . ?
C12 C13 C57 C58 -167.9(13) . . . . ?

loop_
_smtbx_masks_void_nr
_smtbx_masks_void_average_x
_smtbx_masks_void_average_y
_smtbx_masks_void_average_z
_smtbx_masks_void_volume
_smtbx_masks_void_count_electrons
_smtbx_masks_void_content
1 0.500 0.500 0.000 168.8 45.4 '1 C4H10O'
